data_4036844
loop_
_publ_author_name
'Kise, Naoki'
'Hamada, Yusuke'
'Sakurai, Toshihiko'

_publ_section_title
;
 Electroreductive Intermolecular Coupling of Uracils with Aromatic
 Ketones: Synthesis of 6-Substituted and cis-5,6-Disubstituted
 5,6-Dihydro-1,3-dimethyluracils and Their Transformation to 6-Substituted
 1,3-Dimethyluracils, trans-5,6-Disubstituted
 5,6-Dihydro-1,3-dimethyluracils, and 4,5,5-Trisubstituted
 3-Methyloxazolizin-2-ones.
;
_journal_issue 12
_journal_name_full 'The Journal of organic chemistry'
_journal_page_first 5101
_journal_page_last 5119
_journal_paper_doi 10.1021/acs.joc.6b00670
_journal_volume 81
_journal_year 2016
_chemical_formula_moiety 'C22 H26 N2 O4 Si'
_chemical_formula_sum 'C22 H26 N2 O4 Si'
_chemical_formula_weight 410.54
_chemical_melting_point 450.0(10)
_chemical_name_systematic
; 
1,3-dimethyl-6-(9-((trimethylsilyl)oxy)-9H-xanthen-9-yl)dihydropyrimidine-2,4(1H,3H)-dione
;
_space_group_IT_number 2
_space_group_name_Hall '-P 1'
_space_group_name_H-M_alt 'P -1'
_symmetry_cell_setting triclinic
_symmetry_space_group_name_Hall '-P 1'
_symmetry_space_group_name_H-M 'P -1'
_atom_sites_solution_hydrogens geom
_atom_sites_solution_primary direct
_atom_sites_solution_secondary difmap
_audit_creation_method SHELXL-97
_cell_angle_alpha 84.082(4)
_cell_angle_beta 87.926(5)
_cell_angle_gamma 77.438(4)
_cell_formula_units_Z 2
_cell_length_a 8.1369(8)
_cell_length_b 10.1728(10)
_cell_length_c 13.7021(12)
_cell_measurement_reflns_used 2801
_cell_measurement_temperature 298(2)
_cell_measurement_theta_max 27.2
_cell_measurement_theta_min 3.0
_cell_volume 1101.03(18)
_computing_cell_refinement PROCESS-AUTO
_computing_data_collection PROCESS-AUTO
_computing_data_reduction PROCESS-AUTO
_computing_publication_material yadokari-XG
_computing_structure_refinement 'SHELXL-97 (Sheldrick, 1997)'
_computing_structure_solution 'SHELXS-97 (Sheldrick, 1990)'
_diffrn_ambient_temperature 298(2)
_diffrn_detector_area_resol_mean 10.00
_diffrn_measured_fraction_theta_full 0.989
_diffrn_measured_fraction_theta_max 0.989
_diffrn_measurement_device_type 'Rigaku RAXIS-RAPID'
_diffrn_measurement_method \w
_diffrn_radiation_monochromator graphite
_diffrn_radiation_source 'fine-focus sealed tube'
_diffrn_radiation_type MoK\a
_diffrn_radiation_wavelength 0.71075
_diffrn_reflns_av_R_equivalents 0.0250
_diffrn_reflns_av_sigmaI/netI 0.0465
_diffrn_reflns_limit_h_max 10
_diffrn_reflns_limit_h_min -10
_diffrn_reflns_limit_k_max 13
_diffrn_reflns_limit_k_min -12
_diffrn_reflns_limit_l_max 17
_diffrn_reflns_limit_l_min -17
_diffrn_reflns_number 10758
_diffrn_reflns_theta_full 27.40
_diffrn_reflns_theta_max 27.40
_diffrn_reflns_theta_min 2.99
_exptl_absorpt_coefficient_mu 0.136
_exptl_absorpt_correction_T_max 0.9604
_exptl_absorpt_correction_T_min 0.9351
_exptl_absorpt_correction_type multi-scan
_exptl_absorpt_process_details
;
    Higashi, T. (1995). Program for Absorption Correction.
    Rigaku Corporation, Tokyo, Japan.
;
_exptl_crystal_colour colorless
_exptl_crystal_density_diffrn 1.238
_exptl_crystal_density_method 'not measured'
_exptl_crystal_description block
_exptl_crystal_F_000 436
_exptl_crystal_size_max 0.50
_exptl_crystal_size_mid 0.40
_exptl_crystal_size_min 0.30
_refine_diff_density_max 0.170
_refine_diff_density_min -0.169
_refine_diff_density_rms 0.034
_refine_ls_extinction_method none
_refine_ls_goodness_of_fit_ref 1.023
_refine_ls_hydrogen_treatment refall
_refine_ls_matrix_type full
_refine_ls_number_parameters 267
_refine_ls_number_reflns 4954
_refine_ls_number_restraints 0
_refine_ls_restrained_S_all 1.023
_refine_ls_R_factor_all 0.0857
_refine_ls_R_factor_gt 0.0451
_refine_ls_shift/su_max 0.000
_refine_ls_shift/su_mean 0.000
_refine_ls_structure_factor_coef Fsqd
_refine_ls_weighting_details 'calc w=1/[\s^2^(Fo^2^)+(0.0500P)^2^+0.0000P] where P=(Fo^2^+2Fc^2^)/3'
_refine_ls_weighting_scheme calc
_refine_ls_wR_factor_gt 0.0955
_refine_ls_wR_factor_ref 0.1031
_reflns_number_gt 3103
_reflns_number_total 4954
_reflns_threshold_expression >2sigma(I)
_cod_data_source_file jo6b00670_si_001.cif
_cod_data_source_block 3g
_cod_depositor_comments
;
The following automatic conversions were performed:

data item '_chemical_melting_point' value '449-451' was changed to
'450.0(10)' -- the average value was taken and precision was
estimated.

Automatic conversion script
Id: cif_fix_values 6909 2019-04-08 15:41:33Z antanas 
;
_cod_database_code 4036844

loop_
_symmetry_equiv_pos_as_xyz
'x, y, z'
'-x, -y, -z'

loop_
_atom_site_label
_atom_site_type_symbol
_atom_site_fract_x
_atom_site_fract_y
_atom_site_fract_z
_atom_site_U_iso_or_equiv
_atom_site_adp_type
_atom_site_occupancy
_atom_site_symmetry_multiplicity
_atom_site_calc_flag
_atom_site_refinement_flags
N1 N 0.71123(17) 0.39770(14) 0.92341(8) 0.0476(3) Uani 1 1 d .
C1 C 0.7903(3) 0.2986(2) 1.00267(12) 0.0720(6) Uani 1 1 d .
H1 H 0.9074 0.3004 1.0057 0.108 Uiso 1 1 calc R
H2 H 0.7792 0.2098 0.9902 0.108 Uiso 1 1 calc R
H3 H 0.7359 0.3208 1.0640 0.108 Uiso 1 1 calc R
C2 C 0.6992(2) 0.52964(18) 0.93629(11) 0.0501(4) Uani 1 1 d .
O1 O 0.75292(18) 0.56590(14) 1.00847(8) 0.0727(4) Uani 1 1 d .
N2 N 0.62096(18) 0.62665(13) 0.86218(9) 0.0510(4) Uani 1 1 d .
C3 C 0.6398(3) 0.76672(19) 0.86624(16) 0.0799(6) Uani 1 1 d .
H4 H 0.6208 0.8154 0.8024 0.120 Uiso 1 1 calc R
H5 H 0.7516 0.7660 0.8867 0.120 Uiso 1 1 calc R
H6 H 0.5594 0.8100 0.9122 0.120 Uiso 1 1 calc R
C4 C 0.5286(2) 0.59824(18) 0.78867(11) 0.0498(4) Uani 1 1 d .
O2 O 0.45993(18) 0.68681(13) 0.72776(9) 0.0737(4) Uani 1 1 d .
C5 C 0.5096(2) 0.45562(17) 0.79213(11) 0.0497(4) Uani 1 1 d .
H7 H 0.4919 0.4359 0.7260 0.060 Uiso 1 1 calc R
H8 H 0.4098 0.4464 0.8308 0.060 Uiso 1 1 calc R
C6 C 0.6590(2) 0.35141(16) 0.83503(10) 0.0420(4) Uani 1 1 d .
H9 H 0.6179 0.2690 0.8556 0.050 Uiso 1 1 calc R
C7 C 0.80659(18) 0.31174(14) 0.75945(10) 0.0357(3) Uani 1 1 d .
O3 O 0.93083(13) 0.21307(10) 0.81362(7) 0.0408(3) Uani 1 1 d .
Si1 Si 1.11460(6) 0.12164(4) 0.78003(3) 0.04779(15) Uani 1 1 d .
C8 C 1.1862(4) 0.1809(3) 0.65828(19) 0.1316(12) Uani 1 1 d .
H10 H 1.1017 0.1822 0.6109 0.197 Uiso 1 1 calc R
H11 H 1.2890 0.1210 0.6408 0.197 Uiso 1 1 calc R
H12 H 1.2055 0.2705 0.6594 0.197 Uiso 1 1 calc R
C9 C 1.0978(3) -0.05667(19) 0.7821(2) 0.1002(8) Uani 1 1 d .
H13 H 1.0391 -0.0817 0.8407 0.150 Uiso 1 1 calc R
H14 H 1.2086 -0.1136 0.7809 0.150 Uiso 1 1 calc R
H15 H 1.0371 -0.0675 0.7257 0.150 Uiso 1 1 calc R
C10 C 1.2643(3) 0.1314(2) 0.8752(2) 0.1041(9) Uani 1 1 d .
H16 H 1.2720 0.2239 0.8773 0.156 Uiso 1 1 calc R
H17 H 1.3731 0.0782 0.8601 0.156 Uiso 1 1 calc R
H18 H 1.2258 0.0973 0.9378 0.156 Uiso 1 1 calc R
C11 C 0.87604(19) 0.43280(14) 0.71984(10) 0.0367(3) Uani 1 1 d .
C12 C 0.9860(2) 0.48445(16) 0.77299(12) 0.0465(4) Uani 1 1 d .
H19 H 1.0223 0.4408 0.8339 0.056 Uiso 1 1 calc R
C13 C 1.0422(3) 0.59886(18) 0.73750(15) 0.0646(5) Uani 1 1 d .
H20 H 1.1157 0.6320 0.7739 0.077 Uiso 1 1 calc R
C14 C 0.9879(3) 0.6639(2) 0.64688(16) 0.0773(7) Uani 1 1 d .
H21 H 1.0245 0.7417 0.6227 0.093 Uiso 1 1 calc R
C15 C 0.8812(3) 0.61511(19) 0.59274(14) 0.0729(6) Uani 1 1 d .
H22 H 0.8454 0.6594 0.5319 0.087 Uiso 1 1 calc R
C16 C 0.8263(2) 0.49936(17) 0.62863(11) 0.0495(4) Uani 1 1 d .
O4 O 0.72301(17) 0.45510(13) 0.56820(8) 0.0645(4) Uani 1 1 d .
C17 C 0.7037(2) 0.32348(18) 0.58675(11) 0.0512(4) Uani 1 1 d .
C18 C 0.6436(3) 0.2689(2) 0.51013(13) 0.0703(6) Uani 1 1 d .
H23 H 0.6179 0.3203 0.4503 0.084 Uiso 1 1 calc R
C19 C 0.6226(3) 0.1383(3) 0.52391(17) 0.0827(7) Uani 1 1 d .
H24 H 0.5842 0.1003 0.4726 0.099 Uiso 1 1 calc R
C20 C 0.6581(3) 0.0621(2) 0.61334(17) 0.0775(6) Uani 1 1 d .
H25 H 0.6433 -0.0265 0.6222 0.093 Uiso 1 1 calc R
C21 C 0.7150(2) 0.11825(18) 0.68849(14) 0.0568(5) Uani 1 1 d .
H26 H 0.7373 0.0673 0.7487 0.068 Uiso 1 1 calc R
C22 C 0.74041(19) 0.24991(16) 0.67677(11) 0.0418(4) Uani 1 1 d .

loop_
_atom_site_aniso_label
_atom_site_aniso_U_11
_atom_site_aniso_U_22
_atom_site_aniso_U_33
_atom_site_aniso_U_23
_atom_site_aniso_U_13
_atom_site_aniso_U_12
N1 0.0507(9) 0.0540(9) 0.0338(7) -0.0045(6) -0.0006(6) -0.0016(7)
C1 0.0863(16) 0.0782(13) 0.0394(9) 0.0032(9) 0.0006(9) 0.0043(11)
C2 0.0443(11) 0.0639(11) 0.0399(8) -0.0178(8) 0.0024(7) -0.0016(8)
O1 0.0777(10) 0.0889(10) 0.0507(7) -0.0299(7) -0.0116(6) -0.0040(8)
N2 0.0516(9) 0.0477(8) 0.0501(8) -0.0138(7) -0.0028(7) 0.0014(7)
C3 0.0943(18) 0.0545(12) 0.0920(14) -0.0256(11) -0.0077(13) -0.0088(11)
C4 0.0393(10) 0.0582(11) 0.0463(9) -0.0138(8) 0.0006(8) 0.0056(8)
O2 0.0769(10) 0.0658(8) 0.0652(8) -0.0049(7) -0.0179(7) 0.0156(7)
C5 0.0355(9) 0.0656(11) 0.0469(9) -0.0164(8) 0.0016(7) -0.0039(8)
C6 0.0389(10) 0.0463(9) 0.0418(8) -0.0068(7) 0.0040(7) -0.0108(7)
C7 0.0341(9) 0.0362(8) 0.0357(7) -0.0050(6) -0.0022(6) -0.0045(6)
O3 0.0424(7) 0.0365(5) 0.0408(5) -0.0039(4) -0.0025(5) -0.0025(5)
Si1 0.0460(3) 0.0390(3) 0.0545(3) -0.0084(2) -0.0047(2) 0.0018(2)
C8 0.103(2) 0.142(2) 0.1028(18) 0.0292(17) 0.0517(16) 0.0505(18)
C9 0.0838(18) 0.0475(12) 0.166(2) -0.0248(14) -0.0366(17) 0.0050(11)
C10 0.0706(17) 0.0893(17) 0.151(2) -0.0520(16) -0.0477(16) 0.0108(13)
C11 0.0338(9) 0.0359(8) 0.0390(8) -0.0074(6) 0.0044(6) -0.0033(6)
C12 0.0414(10) 0.0424(9) 0.0570(9) -0.0119(8) -0.0001(8) -0.0088(7)
C13 0.0561(13) 0.0534(11) 0.0914(14) -0.0204(11) 0.0078(10) -0.0227(9)
C14 0.0959(18) 0.0548(12) 0.0863(15) -0.0044(12) 0.0264(14) -0.0332(12)
C15 0.1052(18) 0.0551(12) 0.0573(11) 0.0057(10) 0.0095(12) -0.0219(12)
C16 0.0570(11) 0.0477(9) 0.0423(9) -0.0050(8) 0.0043(8) -0.0084(8)
O4 0.0824(10) 0.0677(8) 0.0420(6) 0.0034(6) -0.0154(6) -0.0150(7)
C17 0.0461(11) 0.0633(11) 0.0456(9) -0.0146(9) -0.0019(8) -0.0098(9)
C18 0.0621(14) 0.1037(17) 0.0495(10) -0.0234(10) -0.0093(9) -0.0188(12)
C19 0.0683(16) 0.1101(19) 0.0846(15) -0.0541(14) -0.0101(12) -0.0297(14)
C20 0.0665(15) 0.0740(14) 0.1041(17) -0.0342(13) -0.0114(12) -0.0283(11)
C21 0.0496(11) 0.0566(11) 0.0702(11) -0.0170(9) -0.0065(9) -0.0189(9)
C22 0.0340(9) 0.0468(9) 0.0454(8) -0.0139(7) 0.0001(7) -0.0066(7)

loop_
_atom_type_symbol
_atom_type_description
_atom_type_scat_dispersion_real
_atom_type_scat_dispersion_imag
_atom_type_scat_source
C C 0.0033 0.0016 'International Tables Vol C Tables 4.2.6.8 and 6.1.1.4'
H H 0.0000 0.0000 'International Tables Vol C Tables 4.2.6.8 and 6.1.1.4'
N N 0.0061 0.0033 'International Tables Vol C Tables 4.2.6.8 and 6.1.1.4'
O O 0.0106 0.0060 'International Tables Vol C Tables 4.2.6.8 and 6.1.1.4'
Si Si 0.0817 0.0704 'International Tables Vol C Tables 4.2.6.8 and 6.1.1.4'

loop_
_geom_angle_atom_site_label_1
_geom_angle_atom_site_label_2
_geom_angle_atom_site_label_3
_geom_angle
C2 N1 C6 123.75(13)
C2 N1 C1 116.41(14)
C6 N1 C1 119.77(14)
N1 C1 H1 109.5
N1 C1 H2 109.5
H1 C1 H2 109.5
N1 C1 H3 109.5
H1 C1 H3 109.5
H2 C1 H3 109.5
O1 C2 N1 122.66(16)
O1 C2 N2 119.87(16)
N1 C2 N2 117.47(14)
C4 N2 C2 123.91(15)
C4 N2 C3 119.18(15)
C2 N2 C3 116.91(15)
N2 C3 H4 109.5
N2 C3 H5 109.5
H4 C3 H5 109.5
N2 C3 H6 109.5
H4 C3 H6 109.5
H5 C3 H6 109.5
O2 C4 N2 121.20(17)
O2 C4 C5 122.84(16)
N2 C4 C5 115.86(14)
C4 C5 C6 114.47(14)
C4 C5 H7 108.6
C6 C5 H7 108.6
C4 C5 H8 108.6
C6 C5 H8 108.6
H7 C5 H8 107.6
N1 C6 C5 108.88(13)
N1 C6 C7 113.56(13)
C5 C6 C7 113.84(12)
N1 C6 H9 106.7
C5 C6 H9 106.7
C7 C6 H9 106.7
O3 C7 C11 111.09(12)
O3 C7 C22 110.55(12)
C11 C7 C22 110.63(11)
O3 C7 C6 104.74(10)
C11 C7 C6 111.37(12)
C22 C7 C6 108.29(12)
C7 O3 Si1 131.63(8)
O3 Si1 C8 113.02(9)
O3 Si1 C10 105.88(9)
C8 Si1 C10 111.11(15)
O3 Si1 C9 108.98(10)
C8 Si1 C9 109.79(15)
C10 Si1 C9 107.86(11)
Si1 C8 H10 109.5
Si1 C8 H11 109.5
H10 C8 H11 109.5
Si1 C8 H12 109.5
H10 C8 H12 109.5
H11 C8 H12 109.5
Si1 C9 H13 109.5
Si1 C9 H14 109.5
H13 C9 H14 109.5
Si1 C9 H15 109.5
H13 C9 H15 109.5
H14 C9 H15 109.5
Si1 C10 H16 109.5
Si1 C10 H17 109.5
H16 C10 H17 109.5
Si1 C10 H18 109.5
H16 C10 H18 109.5
H17 C10 H18 109.5
C16 C11 C12 117.74(14)
C16 C11 C7 119.91(14)
C12 C11 C7 122.32(12)
C13 C12 C11 121.52(16)
C13 C12 H19 119.2
C11 C12 H19 119.2
C12 C13 C14 119.19(19)
C12 C13 H20 120.4
C14 C13 H20 120.4
C15 C14 C13 120.64(18)
C15 C14 H21 119.7
C13 C14 H21 119.7
C14 C15 C16 119.81(18)
C14 C15 H22 120.1
C16 C15 H22 120.1
O4 C16 C15 115.97(15)
O4 C16 C11 122.94(14)
C15 C16 C11 121.09(17)
C16 O4 C17 117.82(12)
O4 C17 C22 122.13(15)
O4 C17 C18 116.27(16)
C22 C17 C18 121.60(18)
C19 C18 C17 119.00(19)
C19 C18 H23 120.5
C17 C18 H23 120.5
C18 C19 C20 120.72(18)
C18 C19 H24 119.6
C20 C19 H24 119.6
C21 C20 C19 119.45(19)
C21 C20 H25 120.3
C19 C20 H25 120.3
C20 C21 C22 121.47(18)
C20 C21 H26 119.3
C22 C21 H26 119.3
C17 C22 C21 117.75(15)
C17 C22 C7 120.63(14)
C21 C22 C7 121.63(14)

loop_
_geom_bond_atom_site_label_1
_geom_bond_atom_site_label_2
_geom_bond_distance
N1 C2 1.354(2)
N1 C6 1.4530(19)
N1 C1 1.467(2)
C1 H1 0.9600
C1 H2 0.9600
C1 H3 0.9600
C2 O1 1.2174(19)
C2 N2 1.406(2)
N2 C4 1.368(2)
N2 C3 1.473(2)
C3 H4 0.9600
C3 H5 0.9600
C3 H6 0.9600
C4 O2 1.2166(19)
C4 C5 1.488(2)
C5 C6 1.519(2)
C5 H7 0.9700
C5 H8 0.9700
C6 C7 1.570(2)
C6 H9 0.9800
C7 O3 1.4282(16)
C7 C11 1.508(2)
C7 C22 1.519(2)
O3 Si1 1.6573(11)
Si1 C8 1.833(2)
Si1 C10 1.841(2)
Si1 C9 1.846(2)
C8 H10 0.9600
C8 H11 0.9600
C8 H12 0.9600
C9 H13 0.9600
C9 H14 0.9600
C9 H15 0.9600
C10 H16 0.9600
C10 H17 0.9600
C10 H18 0.9600
C11 C16 1.388(2)
C11 C12 1.392(2)
C12 C13 1.378(2)
C12 H19 0.9300
C13 C14 1.385(3)
C13 H20 0.9300
C14 C15 1.364(3)
C14 H21 0.9300
C15 C16 1.386(2)
C15 H22 0.9300
C16 O4 1.373(2)
O4 C17 1.379(2)
C17 C22 1.382(2)
C17 C18 1.387(2)
C18 C19 1.369(3)
C18 H23 0.9300
C19 C20 1.385(3)
C19 H24 0.9300
C20 C21 1.368(2)
C20 H25 0.9300
C21 C22 1.391(2)
C21 H26 0.9300

loop_
_geom_torsion_atom_site_label_1
_geom_torsion_atom_site_label_2
_geom_torsion_atom_site_label_3
_geom_torsion_atom_site_label_4
_geom_torsion
C6 N1 C2 O1 -175.50(15)
C1 N1 C2 O1 1.2(3)
C6 N1 C2 N2 4.5(2)
C1 N1 C2 N2 -178.80(15)
O1 C2 N2 C4 -166.76(15)
N1 C2 N2 C4 13.3(2)
O1 C2 N2 C3 12.5(2)
N1 C2 N2 C3 -167.46(16)
C2 N2 C4 O2 178.11(15)
C3 N2 C4 O2 -1.1(2)
C2 N2 C4 C5 1.7(2)
C3 N2 C4 C5 -177.56(15)
O2 C4 C5 C6 151.73(15)
N2 C4 C5 C6 -31.9(2)
C2 N1 C6 C5 -32.6(2)
C1 N1 C6 C5 150.75(15)
C2 N1 C6 C7 95.33(18)
C1 N1 C6 C7 -81.29(17)
C4 C5 C6 N1 45.02(17)
C4 C5 C6 C7 -82.78(17)
N1 C6 C7 O3 55.41(15)
C5 C6 C7 O3 -179.24(12)
N1 C6 C7 C11 -64.75(15)
C5 C6 C7 C11 60.60(17)
N1 C6 C7 C22 173.39(12)
C5 C6 C7 C22 -61.26(16)
C11 C7 O3 Si1 -63.13(16)
C22 C7 O3 Si1 60.09(16)
C6 C7 O3 Si1 176.52(10)
C7 O3 Si1 C8 12.89(19)
C7 O3 Si1 C10 134.74(15)
C7 O3 Si1 C9 -109.47(14)
O3 C7 C11 C16 144.12(14)
C22 C7 C11 C16 20.95(19)
C6 C7 C11 C16 -99.54(16)
O3 C7 C11 C12 -37.98(18)
C22 C7 C11 C12 -161.15(13)
C6 C7 C11 C12 78.36(17)
C16 C11 C12 C13 0.9(2)
C7 C11 C12 C13 -177.01(15)
C11 C12 C13 C14 0.1(3)
C12 C13 C14 C15 -0.6(3)
C13 C14 C15 C16 0.1(3)
C14 C15 C16 O4 -178.22(18)
C14 C15 C16 C11 1.0(3)
C12 C11 C16 O4 177.68(14)
C7 C11 C16 O4 -4.3(2)
C12 C11 C16 C15 -1.4(2)
C7 C11 C16 C15 176.55(16)
C15 C16 O4 C17 162.10(16)
C11 C16 O4 C17 -17.1(2)
C16 O4 C17 C22 19.6(2)
C16 O4 C17 C18 -160.98(16)
O4 C17 C18 C19 179.64(17)
C22 C17 C18 C19 -1.0(3)
C17 C18 C19 C20 1.1(3)
C18 C19 C20 C21 -0.2(3)
C19 C20 C21 C22 -0.9(3)
O4 C17 C22 C21 179.33(15)
C18 C17 C22 C21 0.0(3)
O4 C17 C22 C7 -0.8(2)
C18 C17 C22 C7 179.82(16)
C20 C21 C22 C17 1.0(3)
C20 C21 C22 C7 -178.88(16)
O3 C7 C22 C17 -142.06(14)
C11 C7 C22 C17 -18.6(2)
C6 C7 C22 C17 103.73(16)
O3 C7 C22 C21 37.77(19)
C11 C7 C22 C21 161.25(14)
C6 C7 C22 C21 -76.44(18)
